data_4034705
loop_
_publ_author_name
'Zhao, Kexiang'
'Yu, Fei'
'Liu, Wenbo'
'Huang, Yinjuan'
'Said, Ahmed Ali'
'Li, Yang'
'Zhang, Qichun'

_publ_section_title
;
 Unexpected Synthesis, Properties, and Nonvolatile Memory Device
 Application of Imidazole-Fused Azaacenes.
;
_journal_name_full 'The Journal of organic chemistry'
_journal_paper_doi 10.1021/acs.joc.9b02156
_journal_year 2019
_chemical_formula_sum 'C42 H57 Cl2 N5 O S Si2'
_chemical_formula_weight 807.06
_space_group_crystal_system triclinic
_space_group_IT_number 2
_space_group_name_Hall '-P 1'
_space_group_name_H-M_alt 'P -1'
_atom_sites_solution_hydrogens geom
_atom_sites_solution_primary dual
_cell_angle_alpha 81.3234(12)
_cell_angle_beta 80.0883(13)
_cell_angle_gamma 70.7210(13)
_cell_formula_units_Z 4
_cell_length_a 13.3890(5)
_cell_length_b 15.2225(6)
_cell_length_c 22.9650(8)
_cell_measurement_reflns_used 7697
_cell_measurement_temperature 100.(2)
_cell_measurement_theta_max 28.2670
_cell_measurement_theta_min 2.4738
_cell_volume 4329.9(3)
_computing_cell_refinement 'SAINT V8.38A (Bruker AXS Inc., 2017)'
_computing_data_collection 'APEX3 (Bruker AXS Inc., 2018)'
_computing_data_reduction 'SAINT V8.38A (Bruker AXS Inc., 2017)'
_computing_molecular_graphics 'XP (Bruker AXS Inc., 2018)'
_computing_publication_material 'APEX3 (Bruker AXS Inc., 2018)'
_computing_structure_refinement 'SHELXL-2017/1 (Sheldrick, 2017)'
_computing_structure_solution 'XT, VERSION 2014/5'
_diffrn_ambient_temperature 100.(2)
_diffrn_detector_area_resol_mean 7.4074
_diffrn_measured_fraction_theta_full 0.993
_diffrn_measured_fraction_theta_max 0.993
_diffrn_measurement_device_type 'Photon II CPADs detector'
_diffrn_measurement_method 'phi and omega scans'
_diffrn_radiation_monochromator 'Multilayer Mirror'
_diffrn_radiation_type MoK\a
_diffrn_radiation_wavelength 0.71073
_diffrn_reflns_av_R_equivalents 0.1222
_diffrn_reflns_av_unetI/netI 0.1587
_diffrn_reflns_limit_h_max 19
_diffrn_reflns_limit_h_min -19
_diffrn_reflns_limit_k_max 22
_diffrn_reflns_limit_k_min -22
_diffrn_reflns_limit_l_max 33
_diffrn_reflns_limit_l_min -33
_diffrn_reflns_number 28753
_diffrn_reflns_theta_full 31.55
_diffrn_reflns_theta_max 31.55
_diffrn_reflns_theta_min 2.27
_diffrn_source 'Incoatec microfocus source'
_diffrn_source_type 'Bruker D8 Quest'
_exptl_absorpt_coefficient_mu 0.292
_exptl_absorpt_correction_T_max 0.98
_exptl_absorpt_correction_T_min 0.91
_exptl_absorpt_correction_type multi-scan
_exptl_absorpt_process_details
;
SADABS-2016/2 - Bruker AXS area detector scaling and absorption correction
;
_exptl_crystal_colour yellow
_exptl_crystal_density_diffrn 1.238
_exptl_crystal_density_method 'not measured'
_exptl_crystal_description block
_exptl_crystal_F_000 1720
_exptl_crystal_size_max 0.200
_exptl_crystal_size_mid 0.120
_exptl_crystal_size_min 0.060
_refine_diff_density_max 0.540
_refine_diff_density_min -0.556
_refine_ls_extinction_method none
_refine_ls_goodness_of_fit_ref 1.017
_refine_ls_hydrogen_treatment constr
_refine_ls_matrix_type full
_refine_ls_number_parameters 980
_refine_ls_number_reflns 28753
_refine_ls_number_restraints 0
_refine_ls_restrained_S_all 1.017
_refine_ls_R_factor_all 0.1731
_refine_ls_R_factor_gt 0.0729
_refine_ls_shift/su_max 0.001
_refine_ls_shift/su_mean 0.000
_refine_ls_structure_factor_coef Fsqd
_refine_ls_weighting_details 'w=1/[\s^2^(Fo^2^)+(0.0537P)^2^+1.2928P] where P=(Fo^2^+2Fc^2^)/3'
_refine_ls_weighting_scheme calc
_refine_ls_wR_factor_gt 0.1347
_refine_ls_wR_factor_ref 0.1752
_reflns_number_gt 14522
_reflns_number_total 28753
_reflns_threshold_expression 'I > 2\s(I)'
_cod_data_source_file jo9b02156_si_002.cif
_cod_data_source_block zqc112m_tw
_cod_depositor_comments
;
The following automatic conversions were performed:

data item '_exptl_absorpt_correction_type' value 'Multi-Scan' was
changed to 'multi-scan' in accordance with the
/home/data/users/saulius/crontab/automatic-downloads/rss-feeds/ACS/lib/dictionaries/cif_core.dic
dictionary named 'cif_core.dic' version 2.4.2 last updated on
2011-04-26.

Automatic conversion script
Id: cif_fix_values 6909 2019-04-08 15:41:33Z antanas 
;
_cod_database_code 4034705

loop_
_space_group_symop_operation_xyz
'x, y, z'
'-x, -y, -z'

loop_
_atom_site_type_symbol
_atom_site_label
_atom_site_fract_x
_atom_site_fract_y
_atom_site_fract_z
_atom_site_U_iso_or_equiv
_atom_site_adp_type
_atom_site_calc_flag
_atom_site_refinement_flags_adp
_atom_site_refinement_flags_posn
_atom_site_occupancy
C C1 0.5354(2) 0.26613(19) 0.68639(12) 0.0142(6) Uani d . . 1
C C2 0.4627(2) 0.23941(19) 0.73241(12) 0.0144(6) Uani d . . 1
C C3 0.3655(2) 0.30632(19) 0.75568(12) 0.0132(5) Uani d . . 1
C C4 0.3351(2) 0.4026(2) 0.73330(12) 0.0151(6) Uani d . . 1
C C5 0.4047(2) 0.42604(19) 0.68676(12) 0.0125(5) Uani d . . 1
C C6 0.5016(2) 0.35925(19) 0.66453(12) 0.0145(6) Uani d . . 1
C C7 0.4833(2) 0.49898(19) 0.61643(12) 0.0137(5) Uani d . . 1
C C8 0.5139(2) 0.56975(19) 0.57183(12) 0.0147(6) Uani d . . 1
C C9 0.6180(2) 0.5715(2) 0.56906(13) 0.0174(6) Uani d . . 1
H H9 0.662267 0.531105 0.596653 0.021 Uiso calc U R 1
C C10 0.6583(2) 0.6305(2) 0.52718(13) 0.0175(6) Uani d . . 1
C C11 0.5954(2) 0.6872(2) 0.48521(13) 0.0185(6) Uani d . . 1
C C12 0.4912(2) 0.68717(19) 0.48767(12) 0.0160(6) Uani d . . 1
H H12 0.448245 0.72676 0.459231 0.019 Uiso calc U R 1
C C13 0.4482(2) 0.63020(19) 0.53107(12) 0.0147(6) Uani d . . 1
C C14 0.3345(2) 0.63587(19) 0.52620(12) 0.0154(6) Uani d . . 1
C C15 0.1583(2) 0.6331(2) 0.57730(13) 0.0182(6) Uani d . . 1
H H15 0.132393 0.664673 0.538807 0.022 Uiso calc U R 1
C C16 0.1561(2) 0.5329(2) 0.58458(16) 0.0262(7) Uani d . . 1
H H16A 0.185554 0.499846 0.621418 0.031 Uiso calc U R 1
H H16B 0.20131 0.500037 0.55062 0.031 Uiso calc U R 1
C C17 0.0417(2) 0.5307(2) 0.58758(16) 0.0295(8) Uani d . . 1
H H17A 0.01411 0.559546 0.549548 0.035 Uiso calc U R 1
H H17B 0.041313 0.465058 0.593664 0.035 Uiso calc U R 1
C C18 -0.0303(3) 0.5837(3) 0.63837(15) 0.0322(8) Uani d . . 1
H H18A -0.104475 0.584022 0.638715 0.039 Uiso calc U R 1
H H18B -0.006321 0.551797 0.676712 0.039 Uiso calc U R 1
C C19 -0.0274(3) 0.6839(3) 0.63136(17) 0.0343(8) Uani d . . 1
H H19A -0.071629 0.716265 0.665736 0.041 Uiso calc U R 1
H H19B -0.058084 0.717555 0.594955 0.041 Uiso calc U R 1
C C20 0.0867(2) 0.6863(2) 0.62735(16) 0.0288(8) Uani d . . 1
H H20A 0.086727 0.752119 0.620677 0.035 Uiso calc U R 1
H H20B 0.11474 0.65842 0.665379 0.035 Uiso calc U R 1
C C21 0.6402(2) 0.2081(2) 0.66629(12) 0.0166(6) Uani d . . 1
C C22 0.7324(2) 0.1698(2) 0.64795(13) 0.0172(6) Uani d . . 1
C C23 0.9134(2) 0.2380(2) 0.59218(14) 0.0226(7) Uani d . . 1
H H23 0.878574 0.263413 0.555369 0.027 Uiso calc U R 1
C C24 0.8701(3) 0.3148(2) 0.63412(17) 0.0320(8) Uani d . . 1
H H24A 0.901175 0.292629 0.671345 0.048 Uiso calc U R 1
H H24B 0.792253 0.330546 0.642475 0.048 Uiso calc U R 1
H H24C 0.889037 0.37041 0.615472 0.048 Uiso calc U R 1
C C25 1.0334(3) 0.2185(3) 0.57325(17) 0.0379(9) Uani d . . 1
H H25A 1.047266 0.276432 0.554861 0.057 Uiso calc U R 1
H H25B 1.058702 0.171699 0.544574 0.057 Uiso calc U R 1
H H25C 1.071094 0.194737 0.608186 0.057 Uiso calc U R 1
C C26 0.8983(2) 0.0521(2) 0.56062(13) 0.0207(6) Uani d . . 1
H H26 0.975529 0.035438 0.543907 0.025 Uiso calc U R 1
C C27 0.8335(3) 0.1050(2) 0.51027(14) 0.0321(8) Uani d . . 1
H H27A 0.846779 0.06417 0.478769 0.048 Uiso calc U R 1
H H27B 0.854882 0.160492 0.494154 0.048 Uiso calc U R 1
H H27C 0.757337 0.124335 0.525642 0.048 Uiso calc U R 1
C C28 0.8733(3) -0.0393(2) 0.58266(15) 0.0290(8) Uani d . . 1
H H28A 0.798662 -0.025213 0.600872 0.043 Uiso calc U R 1
H H28B 0.920148 -0.075398 0.612143 0.043 Uiso calc U R 1
H H28C 0.884956 -0.075937 0.549073 0.043 Uiso calc U R 1
C C29 0.9480(2) 0.0667(2) 0.68788(13) 0.0219(7) Uani d . . 1
H H29 0.959849 0.116091 0.707521 0.026 Uiso calc U R 1
C C30 1.0598(2) -0.0008(2) 0.66842(14) 0.0252(7) Uani d . . 1
H H30A 1.09632 -0.028511 0.703436 0.038 Uiso calc U R 1
H H30B 1.101539 0.033753 0.640954 0.038 Uiso calc U R 1
H H30C 1.052376 -0.050543 0.648542 0.038 Uiso calc U R 1
C C31 0.8842(3) 0.0165(2) 0.73546(14) 0.0310(8) Uani d . . 1
H H31A 0.874528 -0.035494 0.719009 0.047 Uiso calc U R 1
H H31B 0.814224 0.060715 0.747787 0.047 Uiso calc U R 1
H H31C 0.923117 -0.007705 0.769906 0.047 Uiso calc U R 1
C C32 0.2432(2) 0.46974(19) 0.76020(12) 0.0151(6) Uani d . . 1
C C33 0.1694(2) 0.5256(2) 0.78630(13) 0.0184(6) Uani d . . 1
C C34 0.0921(3) 0.5297(2) 0.91584(14) 0.0298(8) Uani d . . 1
H H34 0.046764 0.487488 0.922401 0.036 Uiso calc U R 1
C C35 0.2078(3) 0.4669(2) 0.92152(15) 0.0337(8) Uani d . . 1
H H35A 0.254601 0.505956 0.916275 0.051 Uiso calc U R 1
H H35B 0.231508 0.423184 0.890966 0.051 Uiso calc U R 1
H H35C 0.210582 0.431647 0.960941 0.051 Uiso calc U R 1
C C36 0.0527(3) 0.5945(3) 0.96567(16) 0.0439(10) Uani d . . 1
H H36A 0.061788 0.557028 1.004159 0.066 Uiso calc U R 1
H H36B -0.023012 0.629592 0.964546 0.066 Uiso calc U R 1
H H36C 0.094038 0.638228 0.96015 0.066 Uiso calc U R 1
C C37 -0.0633(3) 0.6153(2) 0.82037(17) 0.0323(8) Uani d . . 1
H H37 -0.065358 0.647995 0.779215 0.039 Uiso calc U R 1
C C38 -0.0818(3) 0.5214(3) 0.81830(19) 0.0414(10) Uani d . . 1
H H38A -0.081081 0.487346 0.858073 0.062 Uiso calc U R 1
H H38B -0.024975 0.484164 0.790669 0.062 Uiso calc U R 1
H H38C -0.150993 0.532991 0.80485 0.062 Uiso calc U R 1
C C39 -0.1540(3) 0.6779(3) 0.8606(2) 0.0499(12) Uani d . . 1
H H39A -0.222527 0.685299 0.847584 0.075 Uiso calc U R 1
H H39B -0.144028 0.739364 0.858188 0.075 Uiso calc U R 1
H H39C -0.153341 0.649053 0.901735 0.075 Uiso calc U R 1
C C40 0.1007(3) 0.7121(2) 0.83507(15) 0.0257(7) Uani d . . 1
H H40 0.053064 0.748402 0.867662 0.031 Uiso calc U R 1
C C41 0.2163(3) 0.6980(2) 0.84344(15) 0.0282(7) Uani d . . 1
H H41A 0.264961 0.654847 0.815773 0.042 Uiso calc U R 1
H H41B 0.227634 0.671725 0.884332 0.042 Uiso calc U R 1
H H41C 0.230109 0.758268 0.835582 0.042 Uiso calc U R 1
C C42 0.0767(3) 0.7712(2) 0.77603(17) 0.0403(10) Uani d . . 1
H H42A 0.092167 0.830027 0.775127 0.06 Uiso calc U R 1
H H42B 0.001234 0.784756 0.772024 0.06 Uiso calc U R 1
H H42C 0.121265 0.736685 0.743143 0.06 Uiso calc U R 1
C C43 1.0167(2) 0.78915(19) 0.19118(12) 0.0151(6) Uani d . . 1
C C44 0.9421(2) 0.76385(19) 0.23696(12) 0.0144(6) Uani d . . 1
C C45 0.8432(2) 0.83141(19) 0.25841(12) 0.0145(6) Uani d . . 1
C C46 0.8117(2) 0.9272(2) 0.23366(12) 0.0146(6) Uani d . . 1
C C47 0.8847(2) 0.94972(19) 0.18789(12) 0.0138(6) Uani d . . 1
C C48 0.9835(2) 0.8818(2) 0.16865(12) 0.0150(6) Uani d . . 1
C C49 0.9672(2) 1.01849(19) 0.11621(12) 0.0141(6) Uani d . . 1
C C50 0.9985(2) 1.08516(19) 0.06890(12) 0.0146(6) Uani d . . 1
C C51 1.1005(2) 1.09184(19) 0.06688(13) 0.0171(6) Uani d . . 1
H H51 1.142878 1.058072 0.097087 0.02 Uiso calc U R 1
C C52 1.1413(2) 1.1469(2) 0.02157(13) 0.0169(6) Uani d . . 1
C C53 1.0811(2) 1.1938(2) -0.02389(12) 0.0176(6) Uani d . . 1
C C54 0.9798(2) 1.18854(19) -0.02211(12) 0.0164(6) Uani d . . 1
H H54 0.938673 1.221701 -0.052947 0.02 Uiso calc U R 1
C C55 0.9362(2) 1.13559(19) 0.02396(12) 0.0136(5) Uani d . . 1
C C56 0.8264(2) 1.13368(18) 0.01773(12) 0.0139(6) Uani d . . 1
C C57 0.6480(2) 1.1360(2) 0.06535(13) 0.0173(6) Uani d . . 1
H H57 0.623542 1.165804 0.02624 0.021 Uiso calc U R 1
C C58 0.6508(2) 1.0342(2) 0.07246(14) 0.0228(7) Uani d . . 1
H H58A 0.679573 1.00238 0.109705 0.027 Uiso calc U R 1
H H58B 0.698427 1.00202 0.03887 0.027 Uiso calc U R 1
C C59 0.5380(3) 1.0283(2) 0.07409(15) 0.0266(7) Uani d . . 1
H H59A 0.511803 1.055371 0.035496 0.032 Uiso calc U R 1
H H59B 0.540409 0.961849 0.08034 0.032 Uiso calc U R 1
C C60 0.4617(3) 1.0806(2) 0.12359(14) 0.0285(8) Uani d . . 1
H H60A 0.484727 1.050608 0.162493 0.034 Uiso calc U R 1
H H60B 0.389105 1.077786 0.122975 0.034 Uiso calc U R 1
C C61 0.4598(2) 1.1823(2) 0.11572(14) 0.0274(7) Uani d . . 1
H H61A 0.411431 1.21514 0.148838 0.033 Uiso calc U R 1
H H61B 0.431618 1.213216 0.078177 0.033 Uiso calc U R 1
C C62 0.5711(2) 1.1898(2) 0.11436(14) 0.0213(6) Uani d . . 1
H H62A 0.567958 1.256388 0.10727 0.026 Uiso calc U R 1
H H62B 0.596903 1.164107 0.153209 0.026 Uiso calc U R 1
C C63 1.1191(2) 0.7272(2) 0.17092(13) 0.0167(6) Uani d . . 1
C C64 1.2089(2) 0.6827(2) 0.15232(13) 0.0191(6) Uani d . . 1
C C65 1.4150(3) 0.5706(2) 0.20048(14) 0.0276(7) Uani d . . 1
H H65 1.426876 0.618736 0.221291 0.033 Uiso calc U R 1
C C66 1.5256(3) 0.4987(2) 0.18566(16) 0.0332(8) Uani d . . 1
H H66A 1.557422 0.472475 0.222335 0.05 Uiso calc U R 1
H H66B 1.571781 0.529505 0.158631 0.05 Uiso calc U R 1
H H66C 1.517772 0.448297 0.166594 0.05 Uiso calc U R 1
C C67 1.3442(3) 0.5249(3) 0.24483(16) 0.0395(9) Uani d . . 1
H H67A 1.330275 0.476707 0.226448 0.059 Uiso calc U R 1
H H67B 1.276433 0.572312 0.256724 0.059 Uiso calc U R 1
H H67C 1.38009 0.496083 0.279922 0.059 Uiso calc U R 1
C C68 1.3847(2) 0.5595(2) 0.06853(14) 0.0226(7) Uani d . . 1
H H68 1.464064 0.537608 0.058016 0.027 Uiso calc U R 1
C C69 1.3495(3) 0.4720(2) 0.08390(17) 0.0361(9) Uani d . . 1
H H69A 1.271897 0.490358 0.094636 0.054 Uiso calc U R 1
H H69B 1.38422 0.433523 0.117485 0.054 Uiso calc U R 1
H H69C 1.369975 0.435877 0.049435 0.054 Uiso calc U R 1
C C70 1.3383(3) 0.6158(2) 0.01284(15) 0.0345(9) Uani d . . 1
H H70A 1.359434 0.575701 -0.019669 0.052 Uiso calc U R 1
H H70B 1.365581 0.669146 0.001342 0.052 Uiso calc U R 1
H H70C 1.260301 0.638512 0.02121 0.052 Uiso calc U R 1
C C71 1.3994(3) 0.7408(2) 0.10460(15) 0.0254(7) Uani d . . 1
H H71 1.366586 0.769282 0.06746 0.031 Uiso calc U R 1
C C72 1.5203(3) 0.7171(3) 0.08694(17) 0.0370(9) Uani d . . 1
H H72A 1.537544 0.773952 0.06938 0.056 Uiso calc U R 1
H H72B 1.544176 0.670946 0.057887 0.056 Uiso calc U R 1
H H72C 1.556407 0.691152 0.122266 0.056 Uiso calc U R 1
C C73 1.3579(3) 0.8160(2) 0.14757(17) 0.0342(8) Uani d . . 1
H H73A 1.38375 0.790214 0.185918 0.051 Uiso calc U R 1
H H73B 1.279705 0.837043 0.153083 0.051 Uiso calc U R 1
H H73C 1.383632 0.869157 0.131319 0.051 Uiso calc U R 1
C C74 0.7142(2) 0.9922(2) 0.25751(12) 0.0158(6) Uani d . . 1
C C75 0.6318(2) 1.0413(2) 0.28208(13) 0.0182(6) Uani d . . 1
C C76 0.4073(2) 1.1823(2) 0.28491(14) 0.0243(7) Uani d . . 1
H H76 0.441387 1.20224 0.245125 0.029 Uiso calc U R 1
C C77 0.3402(3) 1.1234(3) 0.27319(15) 0.0339(8) Uani d . . 1
H H77A 0.294202 1.112298 0.309739 0.051 Uiso calc U R 1
H H77B 0.387784 1.063322 0.260354 0.051 Uiso calc U R 1
H H77C 0.29599 1.157 0.242016 0.051 Uiso calc U R 1
C C78 0.3329(3) 1.2725(2) 0.31072(16) 0.0363(9) Uani d . . 1
H H78A 0.27948 1.305678 0.284084 0.054 Uiso calc U R 1
H H78B 0.375005 1.312673 0.314642 0.054 Uiso calc U R 1
H H78C 0.297024 1.256647 0.349873 0.054 Uiso calc U R 1
C C79 0.4856(2) 1.0384(2) 0.39622(13) 0.0215(7) Uani d . . 1
H H79 0.55188 1.009996 0.415697 0.026 Uiso calc U R 1
C C80 0.4547(3) 0.9559(2) 0.38161(16) 0.0302(8) Uani d . . 1
H H80A 0.447744 0.914097 0.417903 0.045 Uiso calc U R 1
H H80B 0.510269 0.92126 0.352266 0.045 Uiso calc U R 1
H H80C 0.386613 0.97981 0.365372 0.045 Uiso calc U R 1
C C81 0.4005(3) 1.0930(3) 0.44269(15) 0.0348(8) Uani d . . 1
H H81A 0.333071 1.121438 0.426036 0.052 Uiso calc U R 1
H H81B 0.423864 1.142078 0.453766 0.052 Uiso calc U R 1
H H81C 0.390289 1.050217 0.477977 0.052 Uiso calc U R 1
C C82 0.5769(3) 1.2015(2) 0.35327(14) 0.0248(7) Uani d . . 1
H H82 0.517668 1.247278 0.376437 0.03 Uiso calc U R 1
C C83 0.6203(3) 1.2560(3) 0.29909(17) 0.0398(9) Uani d . . 1
H H83A 0.643926 1.303445 0.312182 0.06 Uiso calc U R 1
H H83B 0.564113 1.286602 0.273739 0.06 Uiso calc U R 1
H H83C 0.680866 1.212934 0.276603 0.06 Uiso calc U R 1
C C84 0.6633(3) 1.1517(2) 0.39370(17) 0.0351(9) Uani d . . 1
H H84A 0.719721 1.102789 0.3731 0.053 Uiso calc U R 1
H H84B 0.631695 1.123449 0.430312 0.053 Uiso calc U R 1
H H84C 0.69383 1.197141 0.403505 0.053 Uiso calc U R 1
Cl Cl1 0.78624(6) 0.63260(6) 0.52798(4) 0.02593(18) Uani d . . 1
Cl Cl2 0.64717(6) 0.75432(5) 0.42860(3) 0.02477(17) Uani d . . 1
Cl Cl3 1.26583(6) 1.15644(6) 0.02239(4) 0.02464(17) Uani d . . 1
Cl Cl4 1.13222(6) 1.25736(6) -0.08336(3) 0.02517(17) Uani d . . 1
N N1 0.47663(19) 0.15202(17) 0.76014(11) 0.0175(5) Uani d . . 1
N N2 0.30799(19) 0.26877(16) 0.80051(10) 0.0161(5) Uani d . . 1
N N3 0.55059(18) 0.40936(16) 0.62040(10) 0.0146(5) Uani d . . 1
H H3 0.613036 0.387692 0.599007 0.018 Uiso calc U R 1
N N4 0.39678(18) 0.51372(16) 0.65537(10) 0.0142(5) Uani d . . 1
N N5 0.26789(18) 0.63427(17) 0.57610(10) 0.0165(5) Uani d . . 1
H H5 0.290446 0.633857 0.609969 0.02 Uiso calc U R 1
N N6 0.95521(19) 0.67729(17) 0.26564(11) 0.0180(5) Uani d . . 1
N N7 0.78422(19) 0.79500(17) 0.30286(10) 0.0179(5) Uani d . . 1
N N8 1.03410(18) 0.92912(16) 0.12366(10) 0.0148(5) Uani d . . 1
H H8 1.097515 0.906029 0.103569 0.018 Uiso calc U R 1
N N9 0.87847(18) 1.03489(16) 0.15407(10) 0.0146(5) Uani d . . 1
N N10 0.75505(18) 1.14125(17) 0.06557(10) 0.0164(5) Uani d . . 1
H H10 0.772554 1.149811 0.099019 0.02 Uiso calc U R 1
O O1 0.30618(15) 0.64626(14) 0.47628(9) 0.0198(5) Uani d . . 1
O O2 0.80653(16) 1.12949(14) -0.03260(9) 0.0189(4) Uani d . . 1
S S1 0.37442(6) 0.15923(5) 0.80976(3) 0.01889(16) Uani d . . 1
S S2 0.85062(6) 0.68552(5) 0.31395(3) 0.01946(16) Uani d . . 1
Si Si1 0.87645(6) 0.12880(6) 0.62213(4) 0.01653(17) Uani d . . 1
Si Si2 0.07198(7) 0.59807(6) 0.84059(4) 0.02082(19) Uani d . . 1
Si Si3 1.35480(7) 0.63449(6) 0.13141(4) 0.01939(18) Uani d . . 1
Si Si4 0.52010(7) 1.11630(6) 0.32994(4) 0.01739(17) Uani d . . 1

loop_
_atom_site_aniso_label
_atom_site_aniso_U_11
_atom_site_aniso_U_22
_atom_site_aniso_U_33
_atom_site_aniso_U_12
_atom_site_aniso_U_13
_atom_site_aniso_U_23
C1 0.0117(13) 0.0172(14) 0.0134(12) -0.0039(11) -0.0012(11) -0.0025(11)
C2 0.0127(13) 0.0139(14) 0.0150(13) -0.0020(11) -0.0013(11) -0.0020(11)
C3 0.0119(13) 0.0161(14) 0.0113(12) -0.0043(11) -0.0012(10) -0.0002(11)
C4 0.0139(14) 0.0191(15) 0.0134(12) -0.0061(12) -0.0010(11) -0.0039(11)
C5 0.0111(13) 0.0132(13) 0.0129(12) -0.0037(11) 0.0004(10) -0.0025(11)
C6 0.0126(13) 0.0166(14) 0.0135(12) -0.0056(11) 0.0016(11) -0.0009(11)
C7 0.0106(13) 0.0142(14) 0.0153(13) -0.0017(11) -0.0017(11) -0.0039(11)
C8 0.0140(14) 0.0149(14) 0.0142(13) -0.0037(11) 0.0002(11) -0.0032(11)
C9 0.0165(15) 0.0179(15) 0.0177(13) -0.0057(12) -0.0008(12) -0.0031(12)
C10 0.0135(14) 0.0172(14) 0.0223(14) -0.0052(12) 0.0015(12) -0.0068(12)
C11 0.0195(15) 0.0158(14) 0.0185(14) -0.0068(12) 0.0050(12) -0.0026(12)
C12 0.0160(14) 0.0149(14) 0.0142(13) -0.0031(12) 0.0015(11) -0.0011(11)
C13 0.0136(14) 0.0146(14) 0.0147(13) -0.0035(11) 0.0028(11) -0.0048(11)
C14 0.0145(14) 0.0129(14) 0.0163(13) -0.0020(11) 0.0018(11) -0.0034(11)
C15 0.0117(14) 0.0244(16) 0.0163(13) -0.0040(12) 0.0000(11) -0.0008(12)
C16 0.0151(15) 0.0235(17) 0.0385(19) -0.0035(13) -0.0036(14) -0.0042(15)
C17 0.0199(17) 0.0286(18) 0.042(2) -0.0099(15) -0.0069(15) -0.0018(16)
C18 0.0185(17) 0.051(2) 0.0275(17) -0.0168(17) 0.0017(14) 0.0016(16)
C19 0.0173(17) 0.038(2) 0.043(2) -0.0042(15) 0.0062(15) -0.0126(17)
C20 0.0175(16) 0.0297(18) 0.0371(19) -0.0059(14) 0.0057(14) -0.0105(15)
C21 0.0162(14) 0.0167(14) 0.0168(13) -0.0057(12) -0.0006(11) -0.0018(11)
C22 0.0173(15) 0.0147(14) 0.0187(14) -0.0042(12) -0.0015(12) -0.0022(12)
C23 0.0215(16) 0.0240(16) 0.0243(16) -0.0087(13) -0.0068(13) -0.0006(13)
C24 0.0270(19) 0.0228(18) 0.048(2) -0.0067(15) -0.0100(17) -0.0062(16)
C25 0.030(2) 0.041(2) 0.045(2) -0.0178(18) 0.0022(17) -0.0052(18)
C26 0.0165(15) 0.0247(16) 0.0189(14) -0.0014(13) -0.0016(12) -0.0086(13)
C27 0.0294(19) 0.037(2) 0.0253(17) 0.0024(16) -0.0072(15) -0.0148(15)
C28 0.0280(18) 0.0302(18) 0.0313(18) -0.0102(15) -0.0013(15) -0.0115(15)
C29 0.0191(16) 0.0228(16) 0.0218(15) -0.0005(13) -0.0060(13) -0.0060(13)
C30 0.0175(16) 0.0259(17) 0.0287(17) 0.0007(13) -0.0077(13) -0.0044(14)
C31 0.0292(19) 0.0300(19) 0.0234(16) 0.0024(15) -0.0039(14) 0.0031(14)
C32 0.0161(14) 0.0154(14) 0.0140(13) -0.0068(12) -0.0006(11) 0.0004(11)
C33 0.0172(15) 0.0165(15) 0.0209(14) -0.0058(12) 0.0005(12) -0.0023(12)
C34 0.038(2) 0.0317(19) 0.0220(16) -0.0197(16) 0.0120(15) -0.0077(14)
C35 0.044(2) 0.0299(19) 0.0276(18) -0.0131(17) -0.0047(16) 0.0002(15)
C36 0.062(3) 0.046(2) 0.0279(18) -0.028(2) 0.0173(19) -0.0171(17)
C37 0.0177(17) 0.0324(19) 0.045(2) -0.0034(15) 0.0023(15) -0.0161(17)
C38 0.028(2) 0.044(2) 0.056(3) -0.0153(18) 0.0055(18) -0.022(2)
C39 0.0206(19) 0.046(2) 0.080(3) -0.0016(18) 0.009(2) -0.035(2)
C40 0.0248(17) 0.0215(16) 0.0305(17) -0.0057(14) 0.0005(14) -0.0098(14)
C41 0.0304(19) 0.0248(17) 0.0315(18) -0.0125(15) -0.0011(15) -0.0040(14)
C42 0.053(3) 0.0233(19) 0.048(2) -0.0124(18) -0.020(2) 0.0020(17)
C43 0.0121(13) 0.0154(14) 0.0168(13) -0.0026(11) -0.0023(11) -0.0024(11)
C44 0.0131(14) 0.0154(14) 0.0146(13) -0.0030(11) -0.0036(11) -0.0030(11)
C45 0.0138(14) 0.0161(14) 0.0136(12) -0.0047(11) -0.0011(11) -0.0022(11)
C46 0.0111(13) 0.0181(14) 0.0146(13) -0.0046(11) 0.0007(11) -0.0044(11)
C47 0.0157(14) 0.0124(13) 0.0125(12) -0.0030(11) -0.0027(11) -0.0009(11)
C48 0.0122(13) 0.0172(14) 0.0152(13) -0.0045(11) -0.0003(11) -0.0023(11)
C49 0.0144(14) 0.0144(14) 0.0132(12) -0.0034(11) -0.0011(11) -0.0044(11)
C50 0.0167(14) 0.0126(13) 0.0145(13) -0.0053(11) 0.0013(11) -0.0033(11)
C51 0.0155(14) 0.0146(14) 0.0202(14) -0.0039(12) -0.0013(12) -0.0020(12)
C52 0.0125(14) 0.0182(15) 0.0205(14) -0.0056(12) 0.0040(11) -0.0086(12)
C53 0.0215(15) 0.0164(14) 0.0152(13) -0.0082(12) 0.0026(12) -0.0035(11)
C54 0.0187(15) 0.0152(14) 0.0146(13) -0.0048(12) -0.0020(11) -0.0005(11)
C55 0.0124(13) 0.0121(13) 0.0154(13) -0.0026(11) 0.0009(11) -0.0045(11)
C56 0.0122(13) 0.0096(13) 0.0157(13) 0.0005(11) -0.0001(11) 0.0012(11)
C57 0.0114(14) 0.0225(15) 0.0162(13) -0.0038(12) -0.0021(11) 0.0005(12)
C58 0.0194(16) 0.0230(16) 0.0251(16) -0.0071(13) -0.0013(13) -0.0007(13)
C59 0.0246(17) 0.0317(19) 0.0271(17) -0.0145(15) -0.0056(14) 0.0014(14)
C60 0.0184(16) 0.045(2) 0.0236(16) -0.0144(16) -0.0040(13) 0.0028(15)
C61 0.0140(15) 0.040(2) 0.0211(15) -0.0005(14) 0.0007(13) -0.0021(14)
C62 0.0151(15) 0.0239(16) 0.0234(15) -0.0035(13) 0.0001(12) -0.0067(13)
C63 0.0171(15) 0.0151(14) 0.0174(13) -0.0051(12) -0.0032(12) 0.0007(11)
C64 0.0194(15) 0.0178(15) 0.0185(14) -0.0042(12) -0.0022(12) -0.0009(12)
C65 0.0253(17) 0.0273(18) 0.0267(17) -0.0023(14) -0.0091(14) 0.0014(14)
C66 0.0267(18) 0.033(2) 0.0304(18) 0.0043(16) -0.0081(15) 0.0001(15)
C67 0.034(2) 0.049(2) 0.0268(18) -0.0070(19) -0.0023(16) 0.0103(17)
C68 0.0142(15) 0.0216(16) 0.0266(16) 0.0014(13) 0.0018(13) -0.0073(13)
C69 0.041(2) 0.030(2) 0.040(2) -0.0147(17) -0.0019(18) -0.0083(17)
C70 0.042(2) 0.032(2) 0.0271(17) -0.0024(17) -0.0106(16) -0.0102(15)
C71 0.0218(17) 0.0270(17) 0.0279(17) -0.0078(14) -0.0053(14) -0.0013(14)
C72 0.0248(19) 0.039(2) 0.047(2) -0.0117(17) -0.0033(17) 0.0003(18)
C73 0.031(2) 0.033(2) 0.042(2) -0.0087(16) -0.0105(17) -0.0094(17)
C74 0.0161(14) 0.0186(15) 0.0140(13) -0.0081(12) -0.0005(11) -0.0010(11)
C75 0.0194(15) 0.0191(15) 0.0182(14) -0.0088(13) -0.0016(12) -0.0027(12)
C76 0.0185(16) 0.0283(17) 0.0199(15) -0.0014(14) 0.0009(13) -0.0012(13)
C77 0.0245(18) 0.051(2) 0.0267(18) -0.0123(17) -0.0065(15) 0.0000(17)
C78 0.0274(19) 0.034(2) 0.038(2) 0.0047(16) -0.0080(16) -0.0023(17)
C79 0.0205(16) 0.0211(16) 0.0209(15) -0.0040(13) 0.0008(13) -0.0063(13)
C80 0.0257(18) 0.0265(18) 0.0368(19) -0.0089(15) -0.0001(15) -0.0010(15)
C81 0.038(2) 0.037(2) 0.0255(17) -0.0126(17) 0.0113(16) -0.0070(15)
C82 0.0211(16) 0.0230(17) 0.0303(17) -0.0064(14) 0.0028(14) -0.0104(14)
C83 0.050(2) 0.032(2) 0.044(2) -0.0248(19) 0.0064(19) -0.0103(17)
C84 0.0231(18) 0.033(2) 0.053(2) -0.0050(15) -0.0084(17) -0.0204(18)
Cl1 0.0159(4) 0.0347(5) 0.0299(4) -0.0126(3) -0.0005(3) -0.0035(3)
Cl2 0.0250(4) 0.0244(4) 0.0234(4) -0.0119(3) 0.0051(3) 0.0026(3)
Cl3 0.0165(4) 0.0312(4) 0.0297(4) -0.0124(3) 0.0004(3) -0.0060(3)
Cl4 0.0261(4) 0.0275(4) 0.0240(4) -0.0161(3) 0.0034(3) 0.0011(3)
N1 0.0151(12) 0.0168(12) 0.0203(12) -0.0055(10) -0.0003(10) -0.0019(10)
N2 0.0151(12) 0.0159(12) 0.0153(11) -0.0038(10) -0.0005(10) 0.0001(10)
N3 0.0114(11) 0.0149(12) 0.0153(11) -0.0022(10) 0.0009(9) -0.0020(9)
N4 0.0120(11) 0.0152(12) 0.0145(11) -0.0044(10) -0.0001(9) -0.0003(9)
N5 0.0108(12) 0.0220(13) 0.0160(11) -0.0047(10) -0.0012(9) -0.0010(10)
N6 0.0165(12) 0.0179(13) 0.0180(12) -0.0045(10) -0.0007(10) -0.0004(10)
N7 0.0174(13) 0.0202(13) 0.0160(12) -0.0078(11) -0.0003(10) 0.0010(10)
N8 0.0124(11) 0.0151(12) 0.0153(11) -0.0040(10) 0.0006(9) -0.0004(9)
N9 0.0124(12) 0.0144(12) 0.0159(11) -0.0036(10) -0.0012(9) -0.0006(9)
N10 0.0136(12) 0.0223(13) 0.0141(11) -0.0061(10) 0.0010(9) -0.0060(10)
O1 0.0125(10) 0.0272(12) 0.0166(10) -0.0031(9) -0.0019(8) 0.0005(9)
O2 0.0147(10) 0.0240(11) 0.0160(10) -0.0037(9) -0.0004(8) -0.0027(9)
S1 0.0178(4) 0.0171(4) 0.0201(4) -0.0057(3) 0.0003(3) 0.0009(3)
S2 0.0190(4) 0.0184(4) 0.0196(4) -0.0067(3) -0.0002(3) 0.0017(3)
Si1 0.0127(4) 0.0180(4) 0.0165(4) -0.0011(3) -0.0014(3) -0.0032(3)
Si2 0.0184(4) 0.0184(4) 0.0239(4) -0.0047(4) 0.0061(3) -0.0095(4)
Si3 0.0137(4) 0.0223(4) 0.0181(4) -0.0002(3) -0.0016(3) -0.0024(3)
Si4 0.0149(4) 0.0166(4) 0.0180(4) -0.0025(3) 0.0026(3) -0.0048(3)

loop_
_atom_type_symbol
_atom_type_description
_atom_type_scat_dispersion_real
_atom_type_scat_dispersion_imag
_atom_type_scat_source
C C 0.0033 0.0016 'International Tables Vol C Tables 4.2.6.8 and 6.1.1.4'
H H 0.0000 0.0000 'International Tables Vol C Tables 4.2.6.8 and 6.1.1.4'
N N 0.0061 0.0033 'International Tables Vol C Tables 4.2.6.8 and 6.1.1.4'
O O 0.0106 0.0060 'International Tables Vol C Tables 4.2.6.8 and 6.1.1.4'
S S 0.1246 0.1234 'International Tables Vol C Tables 4.2.6.8 and 6.1.1.4'
Si Si 0.0817 0.0704 'International Tables Vol C Tables 4.2.6.8 and 6.1.1.4'
Cl Cl 0.1484 0.1585 'International Tables Vol C Tables 4.2.6.8 and 6.1.1.4'

loop_
_geom_angle_atom_site_label_1
_geom_angle_atom_site_label_2
_geom_angle_atom_site_label_3
_geom_angle
C6 C1 C2 114.2(2)
C6 C1 C21 119.9(3)
C2 C1 C21 125.6(3)
N1 C2 C1 125.4(3)
N1 C2 C3 112.9(2)
C1 C2 C3 121.6(3)
N2 C3 C4 124.2(3)
N2 C3 C2 113.3(2)
C4 C3 C2 122.5(3)
C5 C4 C3 114.8(2)
C5 C4 C32 123.3(3)
C3 C4 C32 121.8(3)
C4 C5 N4 128.4(3)
C4 C5 C6 122.2(3)
N4 C5 C6 109.4(2)
C1 C6 N3 130.3(3)
C1 C6 C5 124.6(3)
N3 C6 C5 105.1(2)
N4 C7 N3 114.4(2)
N4 C7 C8 126.4(2)
N3 C7 C8 119.2(2)
C9 C8 C13 119.1(3)
C9 C8 C7 115.9(2)
C13 C8 C7 124.9(3)
C10 C9 C8 121.6(3)
C10 C9 H9 119.2
C8 C9 H9 119.2
C9 C10 C11 119.5(3)
C9 C10 Cl1 119.3(2)
C11 C10 Cl1 121.2(2)
C12 C11 C10 119.7(3)
C12 C11 Cl2 119.7(2)
C10 C11 Cl2 120.6(2)
C11 C12 C13 121.4(3)
C11 C12 H12 119.3
C13 C12 H12 119.3
C12 C13 C8 118.6(3)
C12 C13 C14 114.8(2)
C8 C13 C14 126.4(3)
O1 C14 N5 122.8(3)
O1 C14 C13 119.2(2)
N5 C14 C13 118.0(2)
N5 C15 C20 109.6(2)
N5 C15 C16 110.1(2)
C20 C15 C16 110.8(3)
N5 C15 H15 108.8
C20 C15 H15 108.8
C16 C15 H15 108.8
C15 C16 C17 110.6(3)
C15 C16 H16A 109.5
C17 C16 H16A 109.5
C15 C16 H16B 109.5
C17 C16 H16B 109.5
H16A C16 H16B 108.1
C18 C17 C16 110.5(3)
C18 C17 H17A 109.6
C16 C17 H17A 109.6
C18 C17 H17B 109.6
C16 C17 H17B 109.6
H17A C17 H17B 108.1
C19 C18 C17 110.5(3)
C19 C18 H18A 109.5
C17 C18 H18A 109.5
C19 C18 H18B 109.5
C17 C18 H18B 109.5
H18A C18 H18B 108.1
C18 C19 C20 111.1(3)
C18 C19 H19A 109.4
C20 C19 H19A 109.4
C18 C19 H19B 109.4
C20 C19 H19B 109.4
H19A C19 H19B 108.0
C15 C20 C19 111.1(3)
C15 C20 H20A 109.4
C19 C20 H20A 109.4
C15 C20 H20B 109.4
C19 C20 H20B 109.4
H20A C20 H20B 108.0
C22 C21 C1 171.3(3)
C21 C22 Si1 170.9(3)
C24 C23 C25 110.8(3)
C24 C23 Si1 113.2(2)
C25 C23 Si1 113.0(2)
C24 C23 H23 106.4
C25 C23 H23 106.4
Si1 C23 H23 106.4
C23 C24 H24A 109.5
C23 C24 H24B 109.5
H24A C24 H24B 109.5
C23 C24 H24C 109.5
H24A C24 H24C 109.5
H24B C24 H24C 109.5
C23 C25 H25A 109.5
C23 C25 H25B 109.5
H25A C25 H25B 109.5
C23 C25 H25C 109.5
H25A C25 H25C 109.5
H25B C25 H25C 109.5
C27 C26 C28 110.2(3)
C27 C26 Si1 111.0(2)
C28 C26 Si1 112.8(2)
C27 C26 H26 107.5
C28 C26 H26 107.5
Si1 C26 H26 107.5
C26 C27 H27A 109.5
C26 C27 H27B 109.5
H27A C27 H27B 109.5
C26 C27 H27C 109.5
H27A C27 H27C 109.5
H27B C27 H27C 109.5
C26 C28 H28A 109.5
C26 C28 H28B 109.5
H28A C28 H28B 109.5
C26 C28 H28C 109.5
H28A C28 H28C 109.5
H28B C28 H28C 109.5
C31 C29 C30 110.7(3)
C31 C29 Si1 114.6(2)
C30 C29 Si1 111.8(2)
C31 C29 H29 106.4
C30 C29 H29 106.4
Si1 C29 H29 106.4
C29 C30 H30A 109.5
C29 C30 H30B 109.5
H30A C30 H30B 109.5
C29 C30 H30C 109.5
H30A C30 H30C 109.5
H30B C30 H30C 109.5
C29 C31 H31A 109.5
C29 C31 H31B 109.5
H31A C31 H31B 109.5
C29 C31 H31C 109.5
H31A C31 H31C 109.5
H31B C31 H31C 109.5
C33 C32 C4 175.4(3)
C32 C33 Si2 167.2(3)
C36 C34 C35 109.6(3)
C36 C34 Si2 111.3(3)
C35 C34 Si2 114.7(2)
C36 C34 H34 107.0
C35 C34 H34 107.0
Si2 C34 H34 107.0
C34 C35 H35A 109.5
C34 C35 H35B 109.5
H35A C35 H35B 109.5
C34 C35 H35C 109.5
H35A C35 H35C 109.5
H35B C35 H35C 109.5
C34 C36 H36A 109.5
C34 C36 H36B 109.5
H36A C36 H36B 109.5
C34 C36 H36C 109.5
H36A C36 H36C 109.5
H36B C36 H36C 109.5
C39 C37 C38 111.0(3)
C39 C37 Si2 113.0(3)
C38 C37 Si2 111.7(2)
C39 C37 H37 106.9
C38 C37 H37 106.9
Si2 C37 H37 106.9
C37 C38 H38A 109.5
C37 C38 H38B 109.5
H38A C38 H38B 109.5
C37 C38 H38C 109.5
H38A C38 H38C 109.5
H38B C38 H38C 109.5
C37 C39 H39A 109.5
C37 C39 H39B 109.5
H39A C39 H39B 109.5
C37 C39 H39C 109.5
H39A C39 H39C 109.5
H39B C39 H39C 109.5
C42 C40 C41 109.2(3)
C42 C40 Si2 112.1(2)
C41 C40 Si2 112.2(2)
C42 C40 H40 107.7
C41 C40 H40 107.7
Si2 C40 H40 107.7
C40 C41 H41A 109.5
C40 C41 H41B 109.5
H41A C41 H41B 109.5
C40 C41 H41C 109.5
H41A C41 H41C 109.5
H41B C41 H41C 109.5
C40 C42 H42A 109.5
C40 C42 H42B 109.5
H42A C42 H42B 109.5
C40 C42 H42C 109.5
H42A C42 H42C 109.5
H42B C42 H42C 109.5
C48 C43 C44 113.8(3)
C48 C43 C63 121.6(3)
C44 C43 C63 124.6(3)
N6 C44 C43 125.3(3)
N6 C44 C45 112.9(2)
C43 C44 C45 121.9(3)
N7 C45 C46 124.1(3)
N7 C45 C44 113.4(2)
C46 C45 C44 122.5(3)
C47 C46 C74 125.0(3)
C47 C46 C45 114.5(2)
C74 C46 C45 120.4(3)
C46 C47 N9 129.3(3)
C46 C47 C48 121.7(3)
N9 C47 C48 109.0(2)
C43 C48 N8 129.2(3)
C43 C48 C47 125.5(3)
N8 C48 C47 105.2(2)
N9 C49 N8 113.6(2)
N9 C49 C50 127.1(3)
N8 C49 C50 119.3(2)
C51 C50 C55 119.0(3)
C51 C50 C49 116.4(2)
C55 C50 C49 124.4(3)
C52 C51 C50 121.2(3)
C52 C51 H51 119.4
C50 C51 H51 119.4
C51 C52 C53 119.6(3)
C51 C52 Cl3 119.6(2)
C53 C52 Cl3 120.8(2)
C54 C53 C52 119.7(3)
C54 C53 Cl4 119.3(2)
C52 C53 Cl4 121.0(2)
C53 C54 C55 121.6(3)
C53 C54 H54 119.2
C55 C54 H54 119.2
C54 C55 C50 118.8(3)
C54 C55 C56 114.8(2)
C50 C55 C56 126.2(2)
O2 C56 N10 123.5(3)
O2 C56 C55 118.5(2)
N10 C56 C55 118.0(2)
N10 C57 C58 110.0(2)
N10 C57 C62 109.8(2)
C58 C57 C62 111.6(2)
N10 C57 H57 108.5
C58 C57 H57 108.5
C62 C57 H57 108.5
C57 C58 C59 110.2(3)
C57 C58 H58A 109.6
C59 C58 H58A 109.6
C57 C58 H58B 109.6
C59 C58 H58B 109.6
H58A C58 H58B 108.1
C60 C59 C58 110.9(3)
C60 C59 H59A 109.5
C58 C59 H59A 109.5
C60 C59 H59B 109.5
C58 C59 H59B 109.5
H59A C59 H59B 108.0
C59 C60 C61 110.1(3)
C59 C60 H60A 109.6
C61 C60 H60A 109.6
C59 C60 H60B 109.6
C61 C60 H60B 109.6
H60A C60 H60B 108.2
C60 C61 C62 111.4(3)
C60 C61 H61A 109.3
C62 C61 H61A 109.3
C60 C61 H61B 109.3
C62 C61 H61B 109.3
H61A C61 H61B 108.0
C57 C62 C61 110.2(2)
C57 C62 H62A 109.6
C61 C62 H62A 109.6
C57 C62 H62B 109.6
C61 C62 H62B 109.6
H62A C62 H62B 108.1
C64 C63 C43 173.5(3)
C63 C64 Si3 166.8(3)
C67 C65 C66 110.1(3)
C67 C65 Si3 115.0(2)
C66 C65 Si3 112.1(2)
C67 C65 H65 106.3
C66 C65 H65 106.3
Si3 C65 H65 106.3
C65 C66 H66A 109.5
C65 C66 H66B 109.5
H66A C66 H66B 109.5
C65 C66 H66C 109.5
H66A C66 H66C 109.5
H66B C66 H66C 109.5
C65 C67 H67A 109.5
C65 C67 H67B 109.5
H67A C67 H67B 109.5
C65 C67 H67C 109.5
H67A C67 H67C 109.5
H67B C67 H67C 109.5
C69 C68 C70 109.8(3)
C69 C68 Si3 114.5(2)
C70 C68 Si3 111.7(2)
C69 C68 H68 106.8
C70 C68 H68 106.8
Si3 C68 H68 106.8
C68 C69 H69A 109.5
C68 C69 H69B 109.5
H69A C69 H69B 109.5
C68 C69 H69C 109.5
H69A C69 H69C 109.5
H69B C69 H69C 109.5
C68 C70 H70A 109.5
C68 C70 H70B 109.5
H70A C70 H70B 109.5
C68 C70 H70C 109.5
H70A C70 H70C 109.5
H70B C70 H70C 109.5
C73 C71 C72 111.2(3)
C73 C71 Si3 113.3(2)
C72 C71 Si3 113.3(2)
C73 C71 H71 106.1
C72 C71 H71 106.1
Si3 C71 H71 106.1
C71 C72 H72A 109.5
C71 C72 H72B 109.5
H72A C72 H72B 109.5
C71 C72 H72C 109.5
H72A C72 H72C 109.5
H72B C72 H72C 109.5
C71 C73 H73A 109.5
C71 C73 H73B 109.5
H73A C73 H73B 109.5
C71 C73 H73C 109.5
H73A C73 H73C 109.5
H73B C73 H73C 109.5
C75 C74 C46 174.1(3)
C74 C75 Si4 169.8(3)
C78 C76 C77 109.5(3)
C78 C76 Si4 113.3(2)
C77 C76 Si4 114.6(2)
C78 C76 H76 106.3
C77 C76 H76 106.3
Si4 C76 H76 106.3
C76 C77 H77A 109.5
C76 C77 H77B 109.5
H77A C77 H77B 109.5
C76 C77 H77C 109.5
H77A C77 H77C 109.5
H77B C77 H77C 109.5
C76 C78 H78A 109.5
C76 C78 H78B 109.5
H78A C78 H78B 109.5
C76 C78 H78C 109.5
H78A C78 H78C 109.5
H78B C78 H78C 109.5
C81 C79 C80 110.5(3)
C81 C79 Si4 112.6(2)
C80 C79 Si4 114.8(2)
C81 C79 H79 106.1
C80 C79 H79 106.1
Si4 C79 H79 106.1
C79 C80 H80A 109.5
C79 C80 H80B 109.5
H80A C80 H80B 109.5
C79 C80 H80C 109.5
H80A C80 H80C 109.5
H80B C80 H80C 109.5
C79 C81 H81A 109.5
C79 C81 H81B 109.5
H81A C81 H81B 109.5
C79 C81 H81C 109.5
H81A C81 H81C 109.5
H81B C81 H81C 109.5
C83 C82 C84 110.9(3)
C83 C82 Si4 110.8(2)
C84 C82 Si4 111.3(2)
C83 C82 H82 107.9
C84 C82 H82 107.9
Si4 C82 H82 107.9
C82 C83 H83A 109.5
C82 C83 H83B 109.5
H83A C83 H83B 109.5
C82 C83 H83C 109.5
H83A C83 H83C 109.5
H83B C83 H83C 109.5
C82 C84 H84A 109.5
C82 C84 H84B 109.5
H84A C84 H84B 109.5
C82 C84 H84C 109.5
H84A C84 H84C 109.5
H84B C84 H84C 109.5
C2 N1 S1 106.02(19)
C3 N2 S1 105.90(19)
C7 N3 C6 106.6(2)
C7 N3 H3 126.7
C6 N3 H3 126.7
C7 N4 C5 104.4(2)
C14 N5 C15 122.9(2)
C14 N5 H5 118.5
C15 N5 H5 118.5
C44 N6 S2 106.09(19)
C45 N7 S2 106.0(2)
C49 N8 C48 107.0(2)
C49 N8 H8 126.5
C48 N8 H8 126.5
C49 N9 C47 105.2(2)
C56 N10 C57 122.7(2)
C56 N10 H10 118.7
C57 N10 H10 118.7
N1 S1 N2 101.83(13)
N6 S2 N7 101.75(13)
C22 Si1 C23 105.33(14)
C22 Si1 C29 108.29(14)
C23 Si1 C29 110.94(14)
C22 Si1 C26 107.86(14)
C23 Si1 C26 110.37(14)
C29 Si1 C26 113.64(14)
C33 Si2 C37 106.66(14)
C33 Si2 C40 107.95(14)
C37 Si2 C40 111.79(15)
C33 Si2 C34 106.08(14)
C37 Si2 C34 112.17(17)
C40 Si2 C34 111.79(15)
C64 Si3 C68 110.23(14)
C64 Si3 C71 104.40(14)
C68 Si3 C71 109.17(14)
C64 Si3 C65 107.76(14)
C68 Si3 C65 113.91(15)
C71 Si3 C65 110.95(15)
C75 Si4 C79 106.87(13)
C75 Si4 C82 104.82(14)
C79 Si4 C82 110.05(14)
C75 Si4 C76 109.54(14)
C79 Si4 C76 115.48(15)
C82 Si4 C76 109.52(15)

loop_
_geom_bond_atom_site_label_1
_geom_bond_atom_site_label_2
_geom_bond_distance
C1 C6 1.381(4)
C1 C2 1.417(4)
C1 C21 1.430(4)
C2 N1 1.353(4)
C2 C3 1.437(4)
C3 N2 1.349(3)
C3 C4 1.424(4)
C4 C5 1.378(4)
C4 C32 1.427(4)
C5 N4 1.398(3)
C5 C6 1.427(4)
C6 N3 1.381(3)
C7 N4 1.313(3)
C7 N3 1.364(3)
C7 C8 1.480(4)
C8 C9 1.393(4)
C8 C13 1.410(4)
C9 C10 1.380(4)
C9 H9 0.95
C10 C11 1.390(4)
C10 Cl1 1.727(3)
C11 C12 1.386(4)
C11 Cl2 1.724(3)
C12 C13 1.396(4)
C12 H12 0.95
C13 C14 1.518(4)
C14 O1 1.240(3)
C14 N5 1.328(3)
C15 N5 1.468(4)
C15 C20 1.512(4)
C15 C16 1.520(4)
C15 H15 1.0
C16 C17 1.532(4)
C16 H16A 0.99
C16 H16B 0.99
C17 C18 1.525(5)
C17 H17A 0.99
C17 H17B 0.99
C18 C19 1.521(5)
C18 H18A 0.99
C18 H18B 0.99
C19 C20 1.527(4)
C19 H19A 0.99
C19 H19B 0.99
C20 H20A 0.99
C20 H20B 0.99
C21 C22 1.208(4)
C22 Si1 1.840(3)
C23 C24 1.526(4)
C23 C25 1.530(4)
C23 Si1 1.887(3)
C23 H23 1.0
C24 H24A 0.98
C24 H24B 0.98
C24 H24C 0.98
C25 H25A 0.98
C25 H25B 0.98
C25 H25C 0.98
C26 C27 1.530(4)
C26 C28 1.531(4)
C26 Si1 1.890(3)
C26 H26 1.0
C27 H27A 0.98
C27 H27B 0.98
C27 H27C 0.98
C28 H28A 0.98
C28 H28B 0.98
C28 H28C 0.98
C29 C31 1.538(4)
C29 C30 1.545(4)
C29 Si1 1.887(3)
C29 H29 1.0
C30 H30A 0.98
C30 H30B 0.98
C30 H30C 0.98
C31 H31A 0.98
C31 H31B 0.98
C31 H31C 0.98
C32 C33 1.206(4)
C33 Si2 1.838(3)
C34 C36 1.533(4)
C34 C35 1.544(5)
C34 Si2 1.891(3)
C34 H34 1.0
C35 H35A 0.98
C35 H35B 0.98
C35 H35C 0.98
C36 H36A 0.98
C36 H36B 0.98
C36 H36C 0.98
C37 C39 1.534(5)
C37 C38 1.537(5)
C37 Si2 1.872(3)
C37 H37 1.0
C38 H38A 0.98
C38 H38B 0.98
C38 H38C 0.98
C39 H39A 0.98
C39 H39B 0.98
C39 H39C 0.98
C40 C42 1.530(5)
C40 C41 1.531(4)
C40 Si2 1.881(3)
C40 H40 1.0
C41 H41A 0.98
C41 H41B 0.98
C41 H41C 0.98
C42 H42A 0.98
C42 H42B 0.98
C42 H42C 0.98
C43 C48 1.379(4)
C43 C44 1.421(4)
C43 C63 1.431(4)
C44 N6 1.351(4)
C44 C45 1.444(4)
C45 N7 1.347(3)
C45 C46 1.433(4)
C46 C47 1.392(4)
C46 C74 1.431(4)
C47 N9 1.392(3)
C47 C48 1.431(4)
C48 N8 1.379(3)
C49 N9 1.320(3)
C49 N8 1.364(3)
C49 C50 1.476(4)
C50 C51 1.395(4)
C50 C55 1.409(4)
C51 C52 1.388(4)
C51 H51 0.95
C52 C53 1.390(4)
C52 Cl3 1.725(3)
C53 C54 1.379(4)
C53 Cl4 1.728(3)
C54 C55 1.397(4)
C54 H54 0.95
C55 C56 1.511(4)
C56 O2 1.245(3)
C56 N10 1.318(3)
C57 N10 1.463(4)
C57 C58 1.522(4)
C57 C62 1.523(4)
C57 H57 1.0
C58 C59 1.536(4)
C58 H58A 0.99
C58 H58B 0.99
C59 C60 1.518(5)
C59 H59A 0.99
C59 H59B 0.99
C60 C61 1.523(5)
C60 H60A 0.99
C60 H60B 0.99
C61 C62 1.526(4)
C61 H61A 0.99
C61 H61B 0.99
C62 H62A 0.99
C62 H62B 0.99
C63 C64 1.208(4)
C64 Si3 1.849(3)
C65 C67 1.520(5)
C65 C66 1.540(4)
C65 Si3 1.889(3)
C65 H65 1.0
C66 H66A 0.98
C66 H66B 0.98
C66 H66C 0.98
C67 H67A 0.98
C67 H67B 0.98
C67 H67C 0.98
C68 C69 1.529(4)
C68 C70 1.532(4)
C68 Si3 1.883(3)
C68 H68 1.0
C69 H69A 0.98
C69 H69B 0.98
C69 H69C 0.98
C70 H70A 0.98
C70 H70B 0.98
C70 H70C 0.98
C71 C73 1.525(5)
C71 C72 1.531(4)
C71 Si3 1.889(3)
C71 H71 1.0
C72 H72A 0.98
C72 H72B 0.98
C72 H72C 0.98
C73 H73A 0.98
C73 H73B 0.98
C73 H73C 0.98
C74 C75 1.209(4)
C75 Si4 1.853(3)
C76 C78 1.539(4)
C76 C77 1.539(5)
C76 Si4 1.893(3)
C76 H76 1.0
C77 H77A 0.98
C77 H77B 0.98
C77 H77C 0.98
C78 H78A 0.98
C78 H78B 0.98
C78 H78C 0.98
C79 C81 1.533(4)
C79 C80 1.543(4)
C79 Si4 1.874(3)
C79 H79 1.0
C80 H80A 0.98
C80 H80B 0.98
C80 H80C 0.98
C81 H81A 0.98
C81 H81B 0.98
C81 H81C 0.98
C82 C83 1.527(5)
C82 C84 1.534(5)
C82 Si4 1.883(3)
C82 H82 1.0
C83 H83A 0.98
C83 H83B 0.98
C83 H83C 0.98
C84 H84A 0.98
C84 H84B 0.98
C84 H84C 0.98
N1 S1 1.608(2)
N2 S1 1.611(2)
N3 H3 0.88
N5 H5 0.88
N6 S2 1.612(3)
N7 S2 1.614(3)
N8 H8 0.88
N10 H10 0.88
